data_7026139
loop_
_publ_author_name
'Bowmaker, Graham A.'
'Pakawatchai, Chaveng'
'Saithong, Saowanit'
'Skelton, Brian W.'
'White, Allan H.'

_publ_section_title
;
 Novel complexes of silver(I) sulfate with 1-methylimidazole-2-thione:
 structures and vibrational spectroscopy.
;
_journal_issue 28
_journal_name_full 'Dalton transactions (Cambridge, England : 2003)'
_journal_page_first 6542
_journal_page_last 6550
_journal_paper_doi 10.1039/c0dt00231c
_journal_volume 39
_journal_year 2010
_chemical_formula_moiety '2(C15 H36 Ag N6 S3), O4 S'
_chemical_formula_sum 'C30 H72 Ag2 N12 O4 S7'
_chemical_formula_weight 1105.16
_chemical_name_systematic
;
?
;
_space_group_IT_number 148
_symmetry_cell_setting hexagonal
_symmetry_space_group_name_Hall '-R 3'
_symmetry_space_group_name_H-M 'R -3 :H'
_atom_sites_solution_hydrogens geom
_atom_sites_solution_primary direct
_atom_sites_solution_secondary difmap
_audit_creation_date 2009-11-16T13:12:51-00:00
_audit_creation_method 'WinGX routine CIF_UPDATE'
_cell_angle_alpha 90
_cell_angle_beta 90
_cell_angle_gamma 120
_cell_formula_units_Z 3
_cell_length_a 12.4273(4)
_cell_length_b 12.4273(4)
_cell_length_c 28.2459(18)
_cell_measurement_reflns_used 4730
_cell_measurement_temperature 293(2)
_cell_measurement_theta_max 21.18
_cell_measurement_theta_min 2.16
_cell_volume 3777.8(3)
_computing_cell_refinement 'SAINT (Bruker, 1998)'
_computing_data_collection 'SMART (Bruker, 1998)'
_computing_data_reduction 'SAINT (Bruker, 2003)'
_computing_molecular_graphics ORTEPII
_computing_publication_material WinGX
_computing_structure_refinement 'SHELXL-97 (Sheldrick, 2008)'
_computing_structure_solution 'SHELXS-97 (Sheldrick, 1990)'
_diffrn_ambient_temperature 293(2)
_diffrn_measured_fraction_theta_full 1
_diffrn_measured_fraction_theta_max 1
_diffrn_measurement_device_type 'Bruker SMART CCD area-detector'
_diffrn_measurement_method 'Frames each covering 0.3 \% in \w'
_diffrn_radiation_monochromator graphite
_diffrn_radiation_type MoK\a
_diffrn_radiation_wavelength 0.71073
_diffrn_reflns_av_R_equivalents 0.0216
_diffrn_reflns_av_unetI/netI 0.0122
_diffrn_reflns_limit_h_max 16
_diffrn_reflns_limit_h_min -16
_diffrn_reflns_limit_k_max 16
_diffrn_reflns_limit_k_min -16
_diffrn_reflns_limit_l_max 36
_diffrn_reflns_limit_l_min -36
_diffrn_reflns_number 16824
_diffrn_reflns_theta_full 27.5
_diffrn_reflns_theta_max 27.5
_diffrn_reflns_theta_min 2.02
_exptl_absorpt_coefficient_mu 1.112
_exptl_absorpt_correction_T_max 1
_exptl_absorpt_correction_T_min 0.904
_exptl_absorpt_correction_type multi-scan
_exptl_absorpt_process_details '(SADABS; Bruker, 2003)'
_exptl_crystal_colour colorless
_exptl_crystal_density_diffrn 1.457
_exptl_crystal_density_method 'not measured'
_exptl_crystal_description block
_exptl_crystal_F_000 1722
_exptl_crystal_size_max 0.266
_exptl_crystal_size_mid 0.135
_exptl_crystal_size_min 0.107
_refine_diff_density_max 1.154
_refine_diff_density_min -0.289
_refine_diff_density_rms 0.089
_refine_ls_extinction_method none
_refine_ls_goodness_of_fit_ref 1.031
_refine_ls_hydrogen_treatment constr
_refine_ls_matrix_type full
_refine_ls_number_parameters 116
_refine_ls_number_reflns 1943
_refine_ls_number_restraints 11
_refine_ls_restrained_S_all 1.042
_refine_ls_R_factor_all 0.0671
_refine_ls_R_factor_gt 0.0578
_refine_ls_shift/su_max 0.007
_refine_ls_shift/su_mean 0.001
_refine_ls_structure_factor_coef Fsqd
_refine_ls_weighting_details 'calc w=1/[\s^2^(Fo^2^)+(0.0903P)^2^+9.2227P] where P=(Fo^2^+2Fc^2^)/3'
_refine_ls_weighting_scheme calc
_refine_ls_wR_factor_gt 0.1558
_refine_ls_wR_factor_ref 0.165
_reflns_number_gt 1597
_reflns_number_total 1943
_reflns_threshold_expression I>2\s(I)
_cod_data_source_file c0dt00231c.txt
_cod_data_source_block agdesm
_cod_depositor_comments
;
The following automatic conversions were performed:

'_symmetry_cell_setting' value 'Hexagonal' changed to 'hexagonal'
according to /home/saulius/struct/CIF-dictionaries/cif_core.dic
dictionary named 'cif_core.dic' version 2.4.2 from 2011-04-26.

Automatic conversion script
Id: cif_fix_values 1891 2012-01-12 08:04:46Z andrius 
;
_cod_original_sg_symbol_H-M 'R -3'
_cod_database_code 7026139

loop_
_symmetry_equiv_pos_as_xyz
'x, y, z'
'-y, x-y, z'
'-x+y, -x, z'
'x+2/3, y+1/3, z+1/3'
'-y+2/3, x-y+1/3, z+1/3'
'-x+y+2/3, -x+1/3, z+1/3'
'x+1/3, y+2/3, z+2/3'
'-y+1/3, x-y+2/3, z+2/3'
'-x+y+1/3, -x+2/3, z+2/3'
'-x, -y, -z'
'y, -x+y, -z'
'x-y, x, -z'
'-x+2/3, -y+1/3, -z+1/3'
'y+2/3, -x+y+1/3, -z+1/3'
'x-y+2/3, x+1/3, -z+1/3'
'-x+1/3, -y+2/3, -z+2/3'
'y+1/3, -x+y+2/3, -z+2/3'
'x-y+1/3, x+2/3, -z+2/3'

loop_
_atom_site_label
_atom_site_type_symbol
_atom_site_fract_x
_atom_site_fract_y
_atom_site_fract_z
_atom_site_U_iso_or_equiv
_atom_site_adp_type
_atom_site_occupancy
_atom_site_symmetry_multiplicity
_atom_site_calc_flag
_atom_site_refinement_flags
Ag1 Ag 0.3333 0.6667 0.10684(2) 0.0812(3) Uani 1 3 d S
S1 S 0.48552(11) 0.59549(10) 0.09776(5) 0.0845(4) Uani 1 1 d .
N1 N 0.6993(4) 0.7293(5) 0.05532(17) 0.1005(13) Uani 1 1 d .
H1 H 0.7716 0.7949 0.0539 0.121 Uiso 1 1 calc R
N2 N 0.6582(4) 0.8241(4) 0.1163(2) 0.1048(15) Uani 1 1 d .
H2 H 0.6062 0.8177 0.1377 0.126 Uiso 1 1 calc R
C1 C 0.6254(4) 0.7250(4) 0.08799(17) 0.0737(10) Uani 1 1 d .
C2 C 0.6709(7) 0.6325(9) 0.0205(2) 0.130(3) Uani 1 1 d .
H2A H 0.7124 0.6711 -0.0089 0.155 Uiso 1 1 calc R
H2B H 0.5822 0.5885 0.0145 0.155 Uiso 1 1 calc R
C3 C 0.7085(9) 0.5415(10) 0.0349(4) 0.159(3) Uani 1 1 d .
H3A H 0.7975 0.5819 0.0362 0.238 Uiso 1 1 calc R
H3B H 0.6778 0.475 0.0123 0.238 Uiso 1 1 calc R
H3C H 0.6746 0.5087 0.0655 0.238 Uiso 1 1 calc R
C4 C 0.7729(8) 0.9389(7) 0.1133(4) 0.154(3) Uani 1 1 d D
H4A H 0.8377 0.9277 0.1275 0.185 Uiso 1 1 calc R
H4B H 0.7938 0.9589 0.0802 0.185 Uiso 1 1 calc R
C5 C 0.7729(11) 1.0370(9) 0.1346(5) 0.237(8) Uani 1 1 d D
H5A H 0.6934 1.0309 0.1303 0.355 Uiso 1 1 calc R
H5B H 0.8364 1.1129 0.1208 0.355 Uiso 1 1 calc R
H5C H 0.7889 1.0364 0.1678 0.355 Uiso 1 1 calc R
S2 S 1 1 0 0.0547(5) Uani 1 6 d SD
O21 O 0.935(3) 0.982(4) 0.0452(8) 0.107(16) Uani 0.167 1 d PD
O22 O 1.0714(16) 1.1306(14) -0.0125(9) 0.053(5) Uani 0.167 1 d PD
O23 O 0.9029(19) 0.932(2) -0.0379(10) 0.073(7) Uani 0.167 1 d PD
O24 O 1.080(3) 0.944(3) 0.0018(12) 0.111(19) Uani 0.167 1 d PD

loop_
_atom_site_aniso_label
_atom_site_aniso_U_11
_atom_site_aniso_U_22
_atom_site_aniso_U_33
_atom_site_aniso_U_23
_atom_site_aniso_U_13
_atom_site_aniso_U_12
Ag1 0.0756(3) 0.0756(3) 0.0923(5) 0 0 0.03780(16)
S1 0.0717(7) 0.0628(6) 0.1166(10) 0.0080(6) 0.0143(6) 0.0318(5)
N1 0.076(2) 0.094(3) 0.106(3) 0.010(2) 0.010(2) 0.024(2)
N2 0.079(3) 0.088(3) 0.134(4) -0.012(3) 0.002(3) 0.033(2)
C1 0.063(2) 0.062(2) 0.087(3) 0.0061(19) -0.004(2) 0.0240(18)
C2 0.113(5) 0.158(7) 0.105(4) -0.009(4) 0.025(4) 0.058(5)
C3 0.140(7) 0.154(8) 0.185(9) -0.043(7) 0.007(6) 0.076(6)
C4 0.103(5) 0.094(5) 0.221(10) -0.036(5) -0.009(5) 0.016(4)
C5 0.198(11) 0.119(7) 0.281(15) -0.062(9) 0.112(11) -0.006(7)
S2 0.0480(6) 0.0480(6) 0.0681(12) 0 0 0.0240(3)
O21 0.064(12) 0.17(4) 0.072(13) 0.04(2) 0.026(9) 0.05(2)
O22 0.048(10) 0.036(9) 0.059(16) -0.009(7) -0.005(8) 0.009(7)
O23 0.064(17) 0.050(11) 0.076(17) -0.011(11) -0.001(13) 0.008(9)
O24 0.13(3) 0.17(4) 0.073(18) 0.002(17) -0.015(16) 0.11(3)

loop_
_atom_type_symbol
_atom_type_description
_atom_type_scat_dispersion_real
_atom_type_scat_dispersion_imag
_atom_type_scat_source
C C 0.0033 0.0016 'International Tables Vol C Tables 4.2.6.8 and 6.1.1.4'
H H 0 0 'International Tables Vol C Tables 4.2.6.8 and 6.1.1.4'
N N 0.0061 0.0033 'International Tables Vol C Tables 4.2.6.8 and 6.1.1.4'
O O 0.0106 0.006 'International Tables Vol C Tables 4.2.6.8 and 6.1.1.4'
S S 0.1246 0.1234 'International Tables Vol C Tables 4.2.6.8 and 6.1.1.4'
Ag Ag -0.8971 1.1015 'International Tables Vol C Tables 4.2.6.8 and 6.1.1.4'

loop_
_geom_angle_atom_site_label_1
_geom_angle_atom_site_label_2
_geom_angle_atom_site_label_3
_geom_angle
_geom_angle_site_symmetry_1
_geom_angle_site_symmetry_3
S1 Ag1 S1 118.935(13) 2_665 3_565
S1 Ag1 S1 118.935(14) 2_665 .
S1 Ag1 S1 118.935(13) 3_565 .
S1 Ag1 Ag1 95.96(4) 2_665 13_565
S1 Ag1 Ag1 95.96(4) 3_565 13_565
S1 Ag1 Ag1 95.96(4) . 13_565
C1 S1 Ag1 106.32(16) . .
C1 N1 C2 125.4(5) . .
C1 N1 H1 117.3 . .
C2 N1 H1 117.3 . .
C1 N2 C4 125.0(6) . .
C1 N2 H2 117.5 . .
C4 N2 H2 117.5 . .
N1 C1 N2 120.3(4) . .
N1 C1 S1 121.8(4) . .
N2 C1 S1 117.9(4) . .
N1 C2 C3 114.1(7) . .
N1 C2 H2A 108.7 . .
C3 C2 H2A 108.7 . .
N1 C2 H2B 108.7 . .
C3 C2 H2B 108.7 . .
H2A C2 H2B 107.6 . .
C2 C3 H3A 109.5 . .
C2 C3 H3B 109.5 . .
H3A C3 H3B 109.5 . .
C2 C3 H3C 109.5 . .
H3A C3 H3C 109.5 . .
H3B C3 H3C 109.5 . .
C5 C4 N2 115.0(8) . .
C5 C4 H4A 108.5 . .
N2 C4 H4A 108.5 . .
C5 C4 H4B 108.5 . .
N2 C4 H4B 108.5 . .
H4A C4 H4B 107.5 . .
C4 C5 H5A 109.5 . .
C4 C5 H5B 109.5 . .
H5A C5 H5B 109.5 . .
C4 C5 H5C 109.5 . .
H5A C5 H5C 109.5 . .
H5B C5 H5C 109.5 . .
O21 S2 O22 111(2) . .
O21 S2 O23 107.8(15) . .
O21 S2 O24 110(2) . .
O22 S2 O23 108.8(13) . .
O22 S2 O24 110.9(14) . .
O23 S2 O24 107.416) . .

loop_
_geom_bond_atom_site_label_1
_geom_bond_atom_site_label_2
_geom_bond_distance
_geom_bond_site_symmetry_2
Ag1 S1 2.4694(12) 2_665
Ag1 S1 2.4694(12) 3_565
Ag1 S1 2.4694(12) .
Ag1 Ag1 3.3798(13) 13_565
S1 C1 1.700(4) .
N1 C1 1.284(6) .
N1 C2 1.455(9) .
N1 H1 0.86 .
N2 C1 1.348(7) .
N2 C4 1.428(9) .
N2 H2 0.86 .
C2 C3 1.479(13) .
C2 H2A 0.97 .
C2 H2B 0.97 .
C3 H3A 0.96 .
C3 H3B 0.96 .
C3 H3C 0.96 .
C4 C5 1.359(11) .
C4 H4A 0.97 .
C4 H4B 0.97 .
C5 H5A 0.96 .
C5 H5B 0.96 .
C5 H5C 0.96 .
S2 O21 1.467(25) .
S2 O22 1.451(16) .
S2 O23 1.515(25) .
S2 O24 1.472(32) .

loop_
_geom_hbond_atom_site_label_D
_geom_hbond_atom_site_label_H
_geom_hbond_atom_site_label_A
_geom_hbond_distance_DH
_geom_hbond_distance_HA
_geom_hbond_distance_DA
_geom_hbond_angle_DHA
_geom_hbond_site_symmetry_A
N1 H1 O24 0.86 2.03 2.69(3) 133 3_675
N1 H1 O22 0.86 2.06 2.77(2) 139.4 10_775
N1 H1 O23 0.86 2.19 3.00(3) 156 12_655
N1 H1 O21 0.86 2.21 3.05(3) 168 .
N1 H1 O24 0.86 2.44 3.09(4) 132.7 11_565
N1 H1 O22 0.86 2.47 3.08(3) 129 2_765
